data_7715312
loop_
_publ_author_name
'Dorow, Richard C. C.'
'Liebing, Phil'
'G&#xf6;rls, Helmar'
'Westerhausen, Matthias'

_publ_section_title
;
 Coordination chemistry of alkali metal dimesityl-thio- and
 dimesityl-selenophosphinites
 [(L)<sub>2</sub>A-EPMes<sub>2</sub>]<sub>2</sub> (A = Li, Na, K; E = S,
 Se; L = THF, THP) and [(18C6)K-SPMes<sub>2</sub>].
;
_journal_issue 12
_journal_name_full 'Dalton transactions (Cambridge, England : 2003)'
_journal_page_first 5711
_journal_page_last 5720
_journal_paper_doi 10.1039/d4dt00264d
_journal_volume 53
_journal_year 2024
_chemical_formula_moiety 'C52 H76 K2 O4 P2 Se2'
_chemical_formula_sum 'C52 H76 K2 O4 P2 Se2'
_chemical_formula_weight 1063.18
_space_group_crystal_system monoclinic
_space_group_IT_number 14
_space_group_name_Hall '-P 2yn'
_space_group_name_H-M_alt 'P 1 21/n 1'
_atom_sites_solution_hydrogens geom
_atom_sites_solution_primary direct
_atom_sites_solution_secondary difmap
_audit_creation_method SHELXL-2018/3
_audit_update_record
;
2022-07-05 deposited with the CCDC.	2024-02-29 downloaded from the CCDC.
;
_cell_angle_alpha 90
_cell_angle_beta 92.043(1)
_cell_angle_gamma 90
_cell_formula_units_Z 2
_cell_length_a 11.9075(3)
_cell_length_b 16.8014(4)
_cell_length_c 13.2648(2)
_cell_measurement_reflns_used 19978
_cell_measurement_temperature 133(2)
_cell_measurement_theta_max 27.446
_cell_measurement_theta_min 1.957
_cell_volume 2652.10(10)
_computing_cell_refinement DENZO
_computing_data_collection COLLECT
_computing_data_reduction DENZO
_computing_molecular_graphics SHELXTL/PC
_computing_publication_material 'SHELXL-2018/3 (Sheldrick, 2018)'
_computing_structure_refinement 'SHELXL-2018/3 (Sheldrick, 2018)'
_computing_structure_solution 'SHELXS-97 (Sheldrick, 2008)'
_diffrn_ambient_temperature 133(2)
_diffrn_measured_fraction_theta_full 1.000
_diffrn_measured_fraction_theta_max 0.999
_diffrn_measurement_device_type KappaCCD
_diffrn_measurement_method 'phi + omega - scans'
_diffrn_radiation_type MoK\a
_diffrn_radiation_wavelength 0.71073
_diffrn_reflns_av_R_equivalents 0.0428
_diffrn_reflns_av_unetI/netI 0.0332
_diffrn_reflns_Laue_measured_fraction_full 1.000
_diffrn_reflns_Laue_measured_fraction_max 0.999
_diffrn_reflns_limit_h_max 15
_diffrn_reflns_limit_h_min -15
_diffrn_reflns_limit_k_max 21
_diffrn_reflns_limit_k_min -21
_diffrn_reflns_limit_l_max 17
_diffrn_reflns_limit_l_min -17
_diffrn_reflns_number 19978
_diffrn_reflns_point_group_measured_fraction_full 1.000
_diffrn_reflns_point_group_measured_fraction_max 0.999
_diffrn_reflns_theta_full 25.242
_diffrn_reflns_theta_max 27.446
_diffrn_reflns_theta_min 1.957
_exptl_absorpt_coefficient_mu 1.653
_exptl_absorpt_correction_T_max 0.7456
_exptl_absorpt_correction_T_min 0.6794
_exptl_absorpt_correction_type multi-scan
_exptl_absorpt_process_details
; 
 SADABS 2016/2: Krause, L., Herbst-Irmer, R., Sheldrick G.M. & Stalke D., 
 J. Appl. Cryst. 48 (2015) 3-10 
;
_exptl_crystal_colour colourless
_exptl_crystal_density_diffrn 1.331
_exptl_crystal_density_method 'not measured'
_exptl_crystal_description prism
_exptl_crystal_F_000 1112
_exptl_crystal_size_max 0.082
_exptl_crystal_size_mid 0.080
_exptl_crystal_size_min 0.068
_refine_diff_density_max 1.517
_refine_diff_density_min -0.551
_refine_diff_density_rms 0.073
_refine_ls_extinction_method none
_refine_ls_goodness_of_fit_ref 1.059
_refine_ls_hydrogen_treatment constr
_refine_ls_matrix_type full
_refine_ls_number_parameters 296
_refine_ls_number_reflns 6057
_refine_ls_number_restraints 6
_refine_ls_restrained_S_all 1.063
_refine_ls_R_factor_all 0.0550
_refine_ls_R_factor_gt 0.0434
_refine_ls_shift/su_max 0.007
_refine_ls_shift/su_mean 0.001
_refine_ls_structure_factor_coef Fsqd
_refine_ls_weighting_details 'w=1/[\s^2^(Fo^2^)+(0.0274P)^2^+4.8885P] where P=(Fo^2^+2Fc^2^)/3'
_refine_ls_weighting_scheme calc
_refine_ls_wR_factor_gt 0.0923
_refine_ls_wR_factor_ref 0.0985
_reflns_Friedel_coverage 0.000
_reflns_number_gt 5113
_reflns_number_total 6057
_reflns_threshold_expression 'I > 2\s(I)'
_cod_data_source_file d4dt00264d2.cif
_cod_data_source_block FO7485_2b
_cod_depositor_comments 'Adding full bibliography for 7715309--7715318.cif.'
_cod_original_cell_volume 2652.1(1)
_cod_original_sg_symbol_H-M 'P 21/n'
_cod_database_code 7715312
_shelx_shelxl_version_number 2018/3
_shelx_space_group_comment
; 
The symmetry employed for this shelxl refinement is uniquely defined 
by the following loop, which should always be used as a source of 
symmetry information in preference to the above space-group names. 
They are only intended as comments. 
;
_shelx_estimated_absorpt_t_min 0.876
_shelx_estimated_absorpt_t_max 0.896

loop_
_space_group_symop_operation_xyz
'x, y, z'
'-x+1/2, y+1/2, -z+1/2'
'-x, -y, -z'
'x-1/2, -y-1/2, z-1/2'

loop_
_atom_site_label
_atom_site_type_symbol
_atom_site_fract_x
_atom_site_fract_y
_atom_site_fract_z
_atom_site_U_iso_or_equiv
_atom_site_adp_type
_atom_site_occupancy
_atom_site_site_symmetry_order
_atom_site_calc_flag
_atom_site_refinement_flags_posn
_atom_site_refinement_flags_adp
_atom_site_refinement_flags_occupancy
_atom_site_disorder_assembly
_atom_site_disorder_group
Se1 Se 0.53189(3) 0.60053(2) 0.88621(2) 0.02875(9) Uani 1 1 d . . . . .
K1 K 0.58805(5) 0.40528(4) 0.89649(5) 0.03039(14) Uani 1 1 d . . . . .
P1 P 0.36468(6) 0.57959(4) 0.80922(5) 0.02155(15) Uani 1 1 d . . . . .
O1 O 0.80607(19) 0.41849(14) 0.83663(18) 0.0406(5) Uani 1 1 d . . . . .
O2 O 0.62911(19) 0.24717(14) 0.8927(2) 0.0453(6) Uani 1 1 d . . . . .
C1 C 0.3880(2) 0.47635(15) 0.76399(18) 0.0185(5) Uani 1 1 d . . . . .
C2 C 0.3322(2) 0.41435(16) 0.81371(19) 0.0214(5) Uani 1 1 d . . . . .
C3 C 0.3482(2) 0.33510(16) 0.7851(2) 0.0240(5) Uani 1 1 d . . . . .
H3 H 0.310293 0.294148 0.819739 0.029 Uiso 1 1 calc R U . . .
C4 C 0.4179(2) 0.31475(16) 0.7078(2) 0.0255(6) Uani 1 1 d . . . . .
C5 C 0.4745(2) 0.37611(16) 0.6602(2) 0.0239(5) Uani 1 1 d . . . . .
H5 H 0.523446 0.363048 0.607672 0.029 Uiso 1 1 calc R U . . .
C6 C 0.4619(2) 0.45594(15) 0.68663(18) 0.0197(5) Uani 1 1 d . . . . .
C7 C 0.2542(2) 0.42996(17) 0.8993(2) 0.0272(6) Uani 1 1 d . . . . .
H7A H 0.189725 0.461379 0.874357 0.041 Uiso 1 1 calc R U . . .
H7B H 0.294748 0.459417 0.953032 0.041 Uiso 1 1 calc R U . . .
H7C H 0.227801 0.379172 0.926037 0.041 Uiso 1 1 calc R U . . .
C8 C 0.4313(3) 0.22905(18) 0.6769(3) 0.0375(7) Uani 1 1 d . . . . .
H8A H 0.440538 0.226107 0.603880 0.056 Uiso 1 1 calc R U . . .
H8B H 0.364417 0.198899 0.694741 0.056 Uiso 1 1 calc R U . . .
H8C H 0.497694 0.206403 0.712026 0.056 Uiso 1 1 calc R U . . .
C9 C 0.5300(2) 0.51713(16) 0.6317(2) 0.0245(5) Uani 1 1 d . . . . .
H9A H 0.587412 0.490133 0.593053 0.037 Uiso 1 1 calc R U . . .
H9B H 0.566513 0.553231 0.680794 0.037 Uiso 1 1 calc R U . . .
H9C H 0.480315 0.547658 0.585701 0.037 Uiso 1 1 calc R U . . .
C10 C 0.3417(2) 0.63199(15) 0.68594(19) 0.0218(5) Uani 1 1 d . . . . .
C11 C 0.2510(2) 0.60297(16) 0.6245(2) 0.0249(5) Uani 1 1 d . . . . .
C12 C 0.2272(2) 0.63640(18) 0.5299(2) 0.0286(6) Uani 1 1 d . . . . .
H12 H 0.167205 0.614988 0.489281 0.034 Uiso 1 1 calc R U . . .
C13 C 0.2881(2) 0.69999(17) 0.4930(2) 0.0279(6) Uani 1 1 d . . . . .
C14 C 0.3719(2) 0.73081(16) 0.5567(2) 0.0261(6) Uani 1 1 d . . . . .
H14 H 0.412977 0.775557 0.534376 0.031 Uiso 1 1 calc R U . . .
C15 C 0.3993(2) 0.69972(16) 0.6518(2) 0.0244(5) Uani 1 1 d . . . . .
C16 C 0.1734(2) 0.53728(18) 0.6582(2) 0.0326(6) Uani 1 1 d . . . . .
H16A H 0.102666 0.539519 0.618123 0.049 Uiso 1 1 calc R U . . .
H16B H 0.158000 0.544381 0.729680 0.049 Uiso 1 1 calc R U . . .
H16C H 0.209319 0.485514 0.648400 0.049 Uiso 1 1 calc R U . . .
C17 C 0.2602(3) 0.7357(2) 0.3908(2) 0.0374(7) Uani 1 1 d . . . . .
H17A H 0.318856 0.773828 0.373550 0.056 Uiso 1 1 calc R U . . .
H17B H 0.187706 0.763200 0.392405 0.056 Uiso 1 1 calc R U . . .
H17C H 0.256002 0.693396 0.339963 0.056 Uiso 1 1 calc R U . . .
C18 C 0.4880(3) 0.7432(2) 0.7140(2) 0.0423(8) Uani 1 1 d . . . . .
H18A H 0.554331 0.709152 0.723544 0.064 Uiso 1 1 calc R U . . .
H18B H 0.458449 0.756664 0.779931 0.064 Uiso 1 1 calc R U . . .
H18C H 0.508923 0.792152 0.679153 0.064 Uiso 1 1 calc R U . . .
C19 C 0.8286(3) 0.4595(2) 0.7454(3) 0.0471(9) Uani 1 1 d . . . . .
H19A H 0.762059 0.458687 0.698458 0.056 Uiso 1 1 calc R U . . .
H19B H 0.892896 0.435064 0.711554 0.056 Uiso 1 1 calc R U . . .
C20 C 0.8561(3) 0.5434(2) 0.7786(3) 0.0480(9) Uani 1 1 d . . . . .
H20A H 0.786884 0.575282 0.785580 0.058 Uiso 1 1 calc R U . . .
H20B H 0.905089 0.570077 0.730230 0.058 Uiso 1 1 calc R U . . .
C21 C 0.9169(3) 0.5313(2) 0.8801(3) 0.0412(8) Uani 1 1 d . . . . .
H21A H 0.889564 0.569298 0.930757 0.049 Uiso 1 1 calc R U . . .
H21B H 0.998998 0.538318 0.874430 0.049 Uiso 1 1 calc R U . . .
C22 C 0.8889(3) 0.4460(2) 0.9088(3) 0.0406(8) Uani 1 1 d . . . . .
H22A H 0.956898 0.412258 0.907309 0.049 Uiso 1 1 calc R U . . .
H22B H 0.859246 0.444207 0.977514 0.049 Uiso 1 1 calc R U . . .
C23 C 0.7360(4) 0.2131(3) 0.9096(5) 0.0770(15) Uani 1 1 d . . . . .
H23A H 0.789183 0.253376 0.937558 0.092 Uiso 1 1 calc R U . . .
H23B H 0.765151 0.193089 0.845312 0.092 Uiso 1 1 calc R U . . .
C24 C 0.7248(4) 0.1463(4) 0.9822(5) 0.0950(19) Uani 1 1 d . . . . .
H24A H 0.706933 0.095597 0.947107 0.114 Uiso 0.514(18) 1 calc R U P A 1
H24B H 0.793815 0.139515 1.025144 0.114 Uiso 0.514(18) 1 calc R U P A 1
H24C H 0.770753 0.156576 1.044478 0.114 Uiso 0.486(18) 1 calc R U P A 2
H24D H 0.750135 0.095782 0.952020 0.114 Uiso 0.486(18) 1 calc R U P A 2
C25 C 0.6370(15) 0.1721(8) 1.0368(7) 0.067(3) Uani 0.514(18) 1 d . U P A 1
H25A H 0.660736 0.214727 1.084450 0.080 Uiso 0.514(18) 1 calc R U P A 1
H25B H 0.603622 0.127847 1.074932 0.080 Uiso 0.514(18) 1 calc R U P A 1
C25A C 0.5988(9) 0.1413(8) 1.0062(10) 0.050(3) Uani 0.486(18) 1 d . U P A 2
H25C H 0.566394 0.089609 0.984339 0.059 Uiso 0.486(18) 1 calc R U P A 2
H25D H 0.587881 0.148162 1.079329 0.059 Uiso 0.486(18) 1 calc R U P A 2
C26 C 0.5486(3) 0.2059(2) 0.9495(3) 0.0505(9) Uani 1 1 d . . . . .
H26A H 0.511149 0.162578 0.910459 0.061 Uiso 0.514(18) 1 calc R U P A 1
H26B H 0.491674 0.241953 0.977160 0.061 Uiso 0.514(18) 1 calc R U P A 1
H26C H 0.488837 0.184698 0.903175 0.061 Uiso 0.486(18) 1 calc R U P A 2
H26D H 0.513455 0.243472 0.996386 0.061 Uiso 0.486(18) 1 calc R U P A 2

loop_
_atom_site_aniso_label
_atom_site_aniso_U_11
_atom_site_aniso_U_22
_atom_site_aniso_U_33
_atom_site_aniso_U_23
_atom_site_aniso_U_13
_atom_site_aniso_U_12
Se1 0.03857(17) 0.02515(15) 0.02203(14) 0.00138(11) -0.00562(11) -0.00868(12)
K1 0.0311(3) 0.0284(3) 0.0316(3) 0.0058(3) -0.0009(2) -0.0006(3)
P1 0.0281(4) 0.0172(3) 0.0196(3) -0.0010(2) 0.0045(3) -0.0015(3)
O1 0.0370(12) 0.0393(13) 0.0454(13) 0.0007(10) -0.0030(10) -0.0046(10)
O2 0.0348(13) 0.0354(13) 0.0662(16) 0.0126(12) 0.0082(11) 0.0007(10)
C1 0.0201(12) 0.0162(11) 0.0190(11) -0.0007(9) 0.0001(9) 0.0005(10)
C2 0.0187(12) 0.0244(13) 0.0212(12) 0.0002(10) 0.0023(9) -0.0008(10)
C3 0.0251(13) 0.0193(13) 0.0278(13) 0.0021(10) 0.0026(11) -0.0033(10)
C4 0.0272(14) 0.0200(13) 0.0291(14) -0.0005(11) -0.0007(11) 0.0028(11)
C5 0.0250(13) 0.0246(13) 0.0223(12) -0.0021(10) 0.0027(10) 0.0033(11)
C6 0.0185(12) 0.0213(13) 0.0191(11) 0.0014(10) -0.0002(9) 0.0004(10)
C7 0.0305(15) 0.0248(14) 0.0270(13) 0.0006(11) 0.0116(11) -0.0032(11)
C8 0.0469(19) 0.0227(15) 0.0436(18) -0.0041(13) 0.0135(15) 0.0018(13)
C9 0.0268(13) 0.0243(13) 0.0227(12) 0.0006(10) 0.0055(10) 0.0017(11)
C10 0.0246(13) 0.0187(12) 0.0223(12) -0.0027(10) 0.0045(10) 0.0046(10)
C11 0.0242(13) 0.0212(13) 0.0293(13) -0.0015(11) 0.0024(11) 0.0049(11)
C12 0.0269(14) 0.0323(15) 0.0265(14) -0.0054(12) -0.0020(11) 0.0064(12)
C13 0.0307(15) 0.0292(15) 0.0243(13) 0.0024(11) 0.0058(11) 0.0146(12)
C14 0.0277(14) 0.0224(13) 0.0288(14) 0.0044(11) 0.0075(11) 0.0061(11)
C15 0.0271(14) 0.0198(13) 0.0267(13) 0.0005(10) 0.0055(11) 0.0024(10)
C16 0.0268(14) 0.0302(15) 0.0404(16) 0.0028(13) -0.0057(12) -0.0039(12)
C17 0.0411(18) 0.0419(18) 0.0293(15) 0.0085(13) 0.0026(13) 0.0144(15)
C18 0.055(2) 0.0337(17) 0.0373(17) 0.0134(14) -0.0063(15) -0.0196(15)
C19 0.047(2) 0.055(2) 0.0379(18) -0.0017(16) -0.0070(15) -0.0033(17)
C20 0.048(2) 0.046(2) 0.050(2) 0.0055(17) -0.0019(16) -0.0063(17)
C21 0.0354(17) 0.048(2) 0.0405(18) -0.0078(15) 0.0036(14) -0.0047(15)
C22 0.0419(19) 0.0397(18) 0.0399(17) -0.0081(14) -0.0041(14) 0.0092(15)
C23 0.037(2) 0.067(3) 0.126(4) 0.015(3) -0.006(2) -0.002(2)
C24 0.064(3) 0.112(5) 0.107(4) 0.041(4) -0.031(3) 0.013(3)
C25 0.117(9) 0.061(7) 0.023(4) 0.001(4) 0.008(5) 0.045(6)
C25A 0.054(5) 0.056(6) 0.038(5) 0.014(4) 0.003(4) 0.010(4)
C26 0.050(2) 0.0319(18) 0.071(3) 0.0071(17) 0.0237(19) 0.0047(16)

loop_
_atom_type_symbol
_atom_type_description
_atom_type_scat_dispersion_real
_atom_type_scat_dispersion_imag
_atom_type_scat_source
C C 0.0033 0.0016 'International Tables Vol C Tables 4.2.6.8 and 6.1.1.4'
H H 0.0000 0.0000 'International Tables Vol C Tables 4.2.6.8 and 6.1.1.4'
O O 0.0106 0.0060 'International Tables Vol C Tables 4.2.6.8 and 6.1.1.4'
P P 0.1023 0.0942 'International Tables Vol C Tables 4.2.6.8 and 6.1.1.4'
K K 0.2009 0.2494 'International Tables Vol C Tables 4.2.6.8 and 6.1.1.4'
Se Se -0.0929 2.2259 'International Tables Vol C Tables 4.2.6.8 and 6.1.1.4'

loop_
_geom_angle_atom_site_label_1
_geom_angle_atom_site_label_2
_geom_angle_atom_site_label_3
_geom_angle
_geom_angle_site_symmetry_1
_geom_angle_site_symmetry_3
_geom_angle_publ_flag
P1 Se1 K1 89.32(2) . 3_667 ?
P1 Se1 K1 92.17(2) . . ?
K1 Se1 K1 91.592(17) 3_667 . ?
O2 K1 O1 84.30(7) . . ?
O2 K1 C1 119.79(7) . . ?
O1 K1 C1 120.79(7) . . ?
O2 K1 C2 102.17(7) . . ?
O1 K1 C2 142.44(7) . . ?
C1 K1 C2 25.67(6) . . ?
O2 K1 C6 108.78(8) . . ?
O1 K1 C6 98.32(7) . . ?
C1 K1 C6 25.66(6) . . ?
C2 K1 C6 44.36(6) . . ?
O2 K1 Se1 94.14(5) . 3_667 ?
O1 K1 Se1 134.79(5) . 3_667 ?
C1 K1 Se1 99.11(5) . 3_667 ?
C2 K1 Se1 82.15(5) . 3_667 ?
C6 K1 Se1 124.36(5) . 3_667 ?
O2 K1 Se1 176.47(6) . . ?
O1 K1 Se1 95.65(5) . . ?
C1 K1 Se1 57.27(5) . . ?
C2 K1 Se1 75.73(5) . . ?
C6 K1 Se1 67.72(5) . . ?
Se1 K1 Se1 88.408(17) 3_667 . ?
O2 K1 C3 78.43(7) . . ?
O1 K1 C3 133.90(7) . . ?
C1 K1 C3 43.70(6) . . ?
C2 K1 C3 24.35(6) . . ?
C6 K1 C3 49.89(6) . . ?
Se1 K1 C3 89.19(5) 3_667 . ?
Se1 K1 C3 99.18(5) . . ?
O2 K1 C5 84.69(7) . . ?
O1 K1 C5 95.39(7) . . ?
C1 K1 C5 43.28(6) . . ?
C2 K1 C5 49.45(6) . . ?
C6 K1 C5 24.10(6) . . ?
Se1 K1 C5 129.55(5) 3_667 . ?
Se1 K1 C5 91.80(5) . . ?
C3 K1 C5 41.05(6) . . ?
O2 K1 C26 22.69(7) . . ?
O1 K1 C26 105.85(8) . . ?
C1 K1 C26 112.08(9) . . ?
C2 K1 C26 88.94(8) . . ?
C6 K1 C26 111.61(9) . . ?
Se1 K1 C26 74.02(6) 3_667 . ?
Se1 K1 C26 158.21(6) . . ?
C3 K1 C26 68.43(9) . . ?
C5 K1 C26 89.74(9) . . ?
O2 K1 C4 70.18(7) . . ?
O1 K1 C4 110.84(7) . . ?
C1 K1 C4 50.18(6) . . ?
C2 K1 C4 42.18(6) . . ?
C6 K1 C4 42.33(6) . . ?
Se1 K1 C4 110.93(5) 3_667 . ?
Se1 K1 C4 106.62(5) . . ?
C3 K1 C4 23.10(6) . . ?
C5 K1 C4 23.20(6) . . ?
C26 K1 C4 69.28(9) . . ?
O2 K1 K1 139.01(6) . 3_667 ?
O1 K1 K1 123.68(5) . 3_667 ?
C1 K1 K1 74.16(5) . 3_667 ?
C2 K1 K1 74.45(5) . 3_667 ?
C6 K1 K1 96.93(5) . 3_667 ?
Se1 K1 K1 44.929(12) 3_667 3_667 ?
Se1 K1 K1 43.480(12) . 3_667 ?
C3 K1 K1 95.91(5) . 3_667 ?
C5 K1 K1 117.42(5) . 3_667 ?
C26 K1 K1 117.81(6) . 3_667 ?
C4 K1 K1 116.61(5) . 3_667 ?
C1 P1 C10 100.13(11) . . ?
C1 P1 Se1 98.84(8) . . ?
C10 P1 Se1 115.24(9) . . ?
C22 O1 C19 105.4(3) . . ?
C22 O1 K1 118.00(19) . . ?
C19 O1 K1 119.5(2) . . ?
C23 O2 C26 109.9(3) . . ?
C23 O2 K1 124.1(2) . . ?
C26 O2 K1 110.14(19) . . ?
C2 C1 C6 118.3(2) . . ?
C2 C1 P1 117.35(18) . . ?
C6 C1 P1 124.25(19) . . ?
C2 C1 K1 79.55(15) . . ?
C6 C1 K1 80.51(14) . . ?
P1 C1 K1 107.01(10) . . ?
C3 C2 C1 120.3(2) . . ?
C3 C2 C7 117.4(2) . . ?
C1 C2 C7 122.3(2) . . ?
C3 C2 K1 84.86(16) . . ?
C1 C2 K1 74.78(14) . . ?
C7 C2 K1 110.59(17) . . ?
C4 C3 C2 121.8(2) . . ?
C4 C3 K1 83.73(16) . . ?
C2 C3 K1 70.79(15) . . ?
C4 C3 H3 119.1 . . ?
C2 C3 H3 119.1 . . ?
K1 C3 H3 116.8 . . ?
C3 C4 C5 117.7(2) . . ?
C3 C4 C8 120.6(3) . . ?
C5 C4 C8 121.7(3) . . ?
C3 C4 K1 73.17(16) . . ?
C5 C4 K1 74.14(16) . . ?
C8 C4 K1 122.93(19) . . ?
C4 C5 C6 122.6(2) . . ?
C4 C5 K1 82.66(16) . . ?
C6 C5 K1 70.90(14) . . ?
C4 C5 H5 118.7 . . ?
C6 C5 H5 118.7 . . ?
K1 C5 H5 118.3 . . ?
C5 C6 C1 119.3(2) . . ?
C5 C6 C9 117.9(2) . . ?
C1 C6 C9 122.8(2) . . ?
C5 C6 K1 85.00(15) . . ?
C1 C6 K1 73.83(14) . . ?
C9 C6 K1 110.70(16) . . ?
C2 C7 H7A 109.5 . . ?
C2 C7 H7B 109.5 . . ?
H7A C7 H7B 109.5 . . ?
C2 C7 H7C 109.5 . . ?
H7A C7 H7C 109.5 . . ?
H7B C7 H7C 109.5 . . ?
C4 C8 H8A 109.5 . . ?
C4 C8 H8B 109.5 . . ?
H8A C8 H8B 109.5 . . ?
C4 C8 H8C 109.5 . . ?
H8A C8 H8C 109.5 . . ?
H8B C8 H8C 109.5 . . ?
C6 C9 H9A 109.5 . . ?
C6 C9 H9B 109.5 . . ?
H9A C9 H9B 109.5 . . ?
C6 C9 H9C 109.5 . . ?
H9A C9 H9C 109.5 . . ?
H9B C9 H9C 109.5 . . ?
C15 C10 C11 117.5(2) . . ?
C15 C10 P1 127.1(2) . . ?
C11 C10 P1 115.2(2) . . ?
C12 C11 C10 120.4(3) . . ?
C12 C11 C16 116.8(3) . . ?
C10 C11 C16 122.8(2) . . ?
C13 C12 C11 122.3(3) . . ?
C13 C12 H12 118.9 . . ?
C11 C12 H12 118.9 . . ?
C14 C13 C12 116.5(2) . . ?
C14 C13 C17 122.0(3) . . ?
C12 C13 C17 121.4(3) . . ?
C13 C14 C15 123.5(3) . . ?
C13 C14 H14 118.2 . . ?
C15 C14 H14 118.2 . . ?
C14 C15 C10 119.5(3) . . ?
C14 C15 C18 116.8(2) . . ?
C10 C15 C18 123.7(2) . . ?
C11 C16 H16A 109.5 . . ?
C11 C16 H16B 109.5 . . ?
H16A C16 H16B 109.5 . . ?
C11 C16 H16C 109.5 . . ?
H16A C16 H16C 109.5 . . ?
H16B C16 H16C 109.5 . . ?
C13 C17 H17A 109.5 . . ?
C13 C17 H17B 109.5 . . ?
H17A C17 H17B 109.5 . . ?
C13 C17 H17C 109.5 . . ?
H17A C17 H17C 109.5 . . ?
H17B C17 H17C 109.5 . . ?
C15 C18 H18A 109.5 . . ?
C15 C18 H18B 109.5 . . ?
H18A C18 H18B 109.5 . . ?
C15 C18 H18C 109.5 . . ?
H18A C18 H18C 109.5 . . ?
H18B C18 H18C 109.5 . . ?
O1 C19 C20 104.4(3) . . ?
O1 C19 H19A 110.9 . . ?
C20 C19 H19A 110.9 . . ?
O1 C19 H19B 110.9 . . ?
C20 C19 H19B 110.9 . . ?
H19A C19 H19B 108.9 . . ?
C19 C20 C21 103.0(3) . . ?
C19 C20 H20A 111.2 . . ?
C21 C20 H20A 111.2 . . ?
C19 C20 H20B 111.2 . . ?
C21 C20 H20B 111.2 . . ?
H20A C20 H20B 109.1 . . ?
C20 C21 C22 104.2(3) . . ?
C20 C21 H21A 110.9 . . ?
C22 C21 H21A 110.9 . . ?
C20 C21 H21B 110.9 . . ?
C22 C21 H21B 110.9 . . ?
H21A C21 H21B 108.9 . . ?
O1 C22 C21 106.9(3) . . ?
O1 C22 H22A 110.3 . . ?
C21 C22 H22A 110.3 . . ?
O1 C22 H22B 110.3 . . ?
C21 C22 H22B 110.3 . . ?
H22A C22 H22B 108.6 . . ?
O2 C23 C24 107.9(4) . . ?
O2 C23 H23A 110.1 . . ?
C24 C23 H23A 110.1 . . ?
O2 C23 H23B 110.1 . . ?
C24 C23 H23B 110.1 . . ?
H23A C23 H23B 108.4 . . ?
C25 C24 C23 101.1(6) . . ?
C23 C24 C25A 106.5(5) . . ?
C25 C24 H24A 111.5 . . ?
C23 C24 H24A 111.5 . . ?
C25 C24 H24B 111.6 . . ?
C23 C24 H24B 111.5 . . ?
H24A C24 H24B 109.4 . . ?
C23 C24 H24C 110.4 . . ?
C25A C24 H24C 110.4 . . ?
C23 C24 H24D 110.4 . . ?
C25A C24 H24D 110.4 . . ?
H24C C24 H24D 108.6 . . ?
C24 C25 C26 102.7(6) . . ?
C24 C25 H25A 111.2 . . ?
C26 C25 H25A 111.2 . . ?
C24 C25 H25B 111.2 . . ?
C26 C25 H25B 111.2 . . ?
H25A C25 H25B 109.1 . . ?
C26 C25A C24 103.9(6) . . ?
C26 C25A H25C 111.0 . . ?
C24 C25A H25C 111.0 . . ?
C26 C25A H25D 111.0 . . ?
C24 C25A H25D 111.0 . . ?
H25C C25A H25D 109.0 . . ?
O2 C26 C25A 111.7(5) . . ?
O2 C26 C25 96.7(7) . . ?
O2 C26 K1 47.17(15) . . ?
C25A C26 K1 141.3(6) . . ?
C25 C26 K1 113.0(7) . . ?
O2 C26 H26A 112.4 . . ?
C25 C26 H26A 112.4 . . ?
K1 C26 H26A 131.9 . . ?
O2 C26 H26B 112.4 . . ?
C25 C26 H26B 112.4 . . ?
K1 C26 H26B 65.3 . . ?
H26A C26 H26B 110.0 . . ?
O2 C26 H26C 109.3 . . ?
C25A C26 H26C 109.3 . . ?
K1 C26 H26C 108.8 . . ?
O2 C26 H26D 109.3 . . ?
C25A C26 H26D 109.3 . . ?
K1 C26 H26D 64.7 . . ?
H26C C26 H26D 107.9 . . ?

loop_
_geom_bond_atom_site_label_1
_geom_bond_atom_site_label_2
_geom_bond_distance
_geom_bond_site_symmetry_2
_geom_bond_publ_flag
Se1 P1 2.2329(8) . ?
Se1 K1 3.2637(7) 3_667 ?
Se1 K1 3.3496(7) . ?
K1 O2 2.702(2) . ?
K1 O1 2.751(2) . ?
K1 C1 3.145(3) . ?
K1 C2 3.205(3) . ?
K1 C6 3.230(2) . ?
K1 C3 3.380(3) . ?
K1 C5 3.405(3) . ?
K1 C26 3.459(4) . ?
K1 C4 3.511(3) . ?
K1 K1 4.7412(13) 3_667 ?
P1 C1 1.859(3) . ?
P1 C10 1.869(3) . ?
O1 C22 1.426(4) . ?
O1 C19 1.427(4) . ?
O2 C23 1.407(5) . ?
O2 C26 1.421(4) . ?
C1 C2 1.412(3) . ?
C1 C6 1.418(3) . ?
C2 C3 1.399(4) . ?
C2 C7 1.515(3) . ?
C3 C4 1.386(4) . ?
C3 H3 0.9500 . ?
C4 C5 1.395(4) . ?
C4 C8 1.507(4) . ?
C5 C6 1.396(4) . ?
C5 H5 0.9500 . ?
C6 C9 1.512(3) . ?
C7 H7A 0.9800 . ?
C7 H7B 0.9800 . ?
C7 H7C 0.9800 . ?
C8 H8A 0.9800 . ?
C8 H8B 0.9800 . ?
C8 H8C 0.9800 . ?
C9 H9A 0.9800 . ?
C9 H9B 0.9800 . ?
C9 H9C 0.9800 . ?
C10 C15 1.411(4) . ?
C10 C11 1.416(4) . ?
C11 C12 1.394(4) . ?
C11 C16 1.517(4) . ?
C12 C13 1.390(4) . ?
C12 H12 0.9500 . ?
C13 C14 1.385(4) . ?
C13 C17 1.510(4) . ?
C14 C15 1.393(4) . ?
C14 H14 0.9500 . ?
C15 C18 1.507(4) . ?
C16 H16A 0.9800 . ?
C16 H16B 0.9800 . ?
C16 H16C 0.9800 . ?
C17 H17A 0.9800 . ?
C17 H17B 0.9800 . ?
C17 H17C 0.9800 . ?
C18 H18A 0.9800 . ?
C18 H18B 0.9800 . ?
C18 H18C 0.9800 . ?
C19 C20 1.509(5) . ?
C19 H19A 0.9900 . ?
C19 H19B 0.9900 . ?
C20 C21 1.520(5) . ?
C20 H20A 0.9900 . ?
C20 H20B 0.9900 . ?
C21 C22 1.522(5) . ?
C21 H21A 0.9900 . ?
C21 H21B 0.9900 . ?
C22 H22A 0.9900 . ?
C22 H22B 0.9900 . ?
C23 C24 1.488(7) . ?
C23 H23A 0.9900 . ?
C23 H23B 0.9900 . ?
C24 C25 1.364(12) . ?
C24 C25A 1.547(11) . ?
C24 H24A 0.9900 . ?
C24 H24B 0.9900 . ?
C24 H24C 0.9900 . ?
C24 H24D 0.9900 . ?
C25 C26 1.638(13) . ?
C25 H25A 0.9900 . ?
C25 H25B 0.9900 . ?
C25A C26 1.438(10) . ?
C25A H25C 0.9900 . ?
C25A H25D 0.9900 . ?
C26 H26A 0.9900 . ?
C26 H26B 0.9900 . ?
C26 H26C 0.9900 . ?
C26 H26D 0.9900 . ?
